data_2010972
loop_
_publ_author_name
'Bao, Mutai'
'Weng, Jiabao'
'Su, Weiping'
'Cao, Rong'
'Hong, Maochun'

_publ_section_title
;
 Bis[bis(<i>N</i>,<i>N</i>-diethyl-1,1-diselenocarbamato)copper(II)],
 [Cu(Se~2~CNEt~2~)~2~]~2~
;
_journal_issue 5
_journal_name_full 'Acta Crystallographica Section C'
_journal_page_first e185
_journal_page_last e186
_journal_paper_doi 10.1107/S0108270100005503
_journal_volume 56
_journal_year 2000
_chemical_formula_iupac '[Cu2 (C5 H10 N Se2)4]'
_chemical_formula_moiety 'C20 H40 Cu2 N4 Se8'
_chemical_formula_sum 'C20 H40 Cu2 N4 Se8'
_chemical_formula_weight 1095.32
_space_group_IT_number 14
_symmetry_cell_setting monoclinic
_symmetry_space_group_name_Hall '-P 2yn'
_symmetry_space_group_name_H-M 'P 1 21/n 1'
_audit_creation_method SHELXL-97
_cell_angle_alpha 90.00
_cell_angle_beta 101.44(3)
_cell_angle_gamma 90.00
_cell_formula_units_Z 2
_cell_length_a 9.825(2)
_cell_length_b 10.904(2)
_cell_length_c 16.051(3)
_cell_measurement_reflns_used 397
_cell_measurement_temperature 293(2)
_cell_measurement_theta_max 19.8
_cell_measurement_theta_min 12.6
_cell_volume 1685.4(6)
_computing_cell_refinement 'SMART CCD Software'
_computing_data_collection 'SMART CCD Software (Siemens, 1994)'
_computing_data_reduction 'SMART CCD Software'
_computing_publication_material SHELXL97
_computing_structure_refinement 'SHELXL97 (Sheldrick, 1997)'
_computing_structure_solution 'SHELXS97 (Sheldrick, 1997)'
_diffrn_ambient_temperature 293(2)
_diffrn_measured_fraction_theta_full .984
_diffrn_measured_fraction_theta_max .984
_diffrn_measurement_device_type 'SMART CCD'
_diffrn_measurement_method \w
_diffrn_radiation_monochromator graphite
_diffrn_radiation_source 'fine-focus sealed tube'
_diffrn_radiation_type MoK\a
_diffrn_radiation_wavelength .71073
_diffrn_reflns_av_R_equivalents .036
_diffrn_reflns_av_sigmaI/netI .0423
_diffrn_reflns_limit_h_max 11
_diffrn_reflns_limit_h_min -10
_diffrn_reflns_limit_k_max 12
_diffrn_reflns_limit_k_min -7
_diffrn_reflns_limit_l_max 16
_diffrn_reflns_limit_l_min -19
_diffrn_reflns_number 7952
_diffrn_reflns_theta_full 25.02
_diffrn_reflns_theta_max 25.02
_diffrn_reflns_theta_min 2.25
_diffrn_standards_decay_% none
_exptl_absorpt_coefficient_mu 9.917
_exptl_absorpt_correction_T_max .269
_exptl_absorpt_correction_T_min .168
_exptl_absorpt_correction_type empirical
_exptl_absorpt_process_details 'empirical from equivalent reflections (XEMP in SHELXTL; Sheldrick, 1994)'
_exptl_crystal_colour brown--red
_exptl_crystal_density_diffrn 2.158
_exptl_crystal_density_method 'not measured'
_exptl_crystal_description prism
_exptl_crystal_F_000 1036
_exptl_crystal_size_max .29
_exptl_crystal_size_mid .24
_exptl_crystal_size_min .22
_refine_diff_density_max 1.102
_refine_diff_density_min -.707
_refine_ls_extinction_coef .0090(4)
_refine_ls_extinction_method SHELXL97
_refine_ls_goodness_of_fit_ref 1.082
_refine_ls_hydrogen_treatment constr
_refine_ls_matrix_type full
_refine_ls_number_parameters 155
_refine_ls_number_reflns 2929
_refine_ls_number_restraints 0
_refine_ls_restrained_S_all 1.082
_refine_ls_R_factor_all .041
_refine_ls_R_factor_gt .032
_refine_ls_shift/su_max .001
_refine_ls_shift/su_mean .000
_refine_ls_structure_factor_coef Fsqd
_refine_ls_weighting_details 'calc w = 1/[\s^2^(Fo^2^)+(0.0439P)^2^+0.5791P] where P = (Fo^2^+2Fc^2^)/3'
_refine_ls_weighting_scheme calc
_refine_ls_wR_factor_ref .086
_reflns_number_gt 2474
_reflns_number_total 2929
_reflns_threshold_expression I>2\s(I)
_cod_data_source_file qb0207.cif
_cod_data_source_block I
_cod_original_sg_symbol_H-M 'P 21/n'
_cod_database_code 2010972
_cod_database_fobs_code 2010972

loop_
_symmetry_equiv_pos_as_xyz
'x, y, z'
'-x+1/2, y+1/2, -z+1/2'
'-x, -y, -z'
'x-1/2, -y-1/2, z-1/2'

loop_
_atom_site_label
_atom_site_fract_x
_atom_site_fract_y
_atom_site_fract_z
_atom_site_U_iso_or_equiv
_atom_site_adp_type
_atom_site_calc_flag
_atom_site_refinement_flags
_atom_site_occupancy
_atom_site_disorder_assembly
_atom_site_disorder_group
_atom_site_type_symbol
Se1 -.31466(6) 1.03643(5) -.04538(4) .0489(2) Uani d . 1 . . Se
Se2 -.04096(5) 1.16813(4) .03164(3) .03191(17) Uani d . 1 . . Se
Se3 .00877(5) .94118(4) .20712(3) .03416(17) Uani d . 1 . . Se
Se4 -.23439(6) .78374(5) .11099(3) .03993(18) Uani d . 1 . . Se
Cu -.12829(6) .96820(5) .06600(4) .03389(19) Uani d . 1 . . Cu
N1 -.2442(4) 1.2686(4) -.1006(3) .0315(9) Uani d . 1 . . N
N2 -.0955(5) .7344(4) .2780(3) .0395(10) Uani d . 1 . . N
C11 -.2063(5) 1.1761(4) -.0490(3) .0281(10) Uani d . 1 . . C
C12 -.3773(6) 1.2730(5) -.1600(3) .0436(13) Uani d . 1 . . C
H12A -.4138 1.3548 -.1615 .080 Uiso d R 1 . . H
H12B -.4415 1.2195 -.1399 .080 Uiso d R 1 . . H
C13 -.3664(7) 1.2375(6) -.2470(4) .0650(18) Uani d . 1 . . C
H13A -.4563 1.2415 -.2837 .080 Uiso d R 1 . . H
H13B -.3038 1.2918 -.2678 .080 Uiso d R 1 . . H
H13C -.3318 1.1551 -.2460 .080 Uiso d R 1 . . H
C14 -.1531(6) 1.3751(5) -.1030(4) .0463(14) Uani d . 1 . . C
H14A -.1620 1.4024 -.1607 .080 Uiso d R 1 . . H
H14B -.0586 1.3504 -.0827 .080 Uiso d R 1 . . H
C15 -.1873(8) 1.4802(6) -.0509(5) .077(2) Uani d . 1 . . C
H15A -.1263 1.5483 -.0532 .080 Uiso d R 1 . . H
H15B -.2816 1.5052 -.0718 .080 Uiso d R 1 . . H
H15C -.1773 1.4528 .0069 .080 Uiso d R 1 . . H
C21 -.1053(5) .8055(4) .2113(3) .0321(11) Uani d . 1 . . C
C22 -.1843(7) .6236(5) .2760(4) .0556(16) Uani d . 1 . . C
H22A -.2726 .6389 .2396 .080 Uiso d R 1 . . H
H22B -.1996 .6058 .3320 .080 Uiso d R 1 . . H
C23 -.1207(7) .5152(5) .2410(5) .0667(19) Uani d . 1 . . C
H23A -.1782 .4437 .2390 .080 Uiso d R 1 . . H
H23B -.1063 .5335 .1848 .080 Uiso d R 1 . . H
H23C -.0328 .5002 .2779 .080 Uiso d R 1 . . H
C24 .0027(6) .7576(5) .3582(4) .0540(16) Uani d . 1 . . C
H24A .0832 .7991 .3468 .080 Uiso d R 1 . . H
H24B .0322 .6809 .3852 .080 Uiso d R 1 . . H
C25 -.0599(8) .8345(7) .4181(4) .074(2) Uani d . 1 . . C
H25A .0053 .8488 .4702 .080 Uiso d R 1 . . H
H25B -.0882 .9116 .3913 .080 Uiso d R 1 . . H
H25C -.1398 .7925 .4301 .080 Uiso d R 1 . . H

loop_
_atom_site_aniso_label
_atom_site_aniso_U_11
_atom_site_aniso_U_22
_atom_site_aniso_U_33
_atom_site_aniso_U_12
_atom_site_aniso_U_13
_atom_site_aniso_U_23
Se1 .0473(4) .0337(3) .0542(4) -.0133(2) -.0179(3) .0155(2)
Se2 .0382(3) .0273(3) .0264(3) -.0043(2) -.0029(2) .00270(18)
Se3 .0430(3) .0273(3) .0290(3) -.0050(2) -.0005(2) .00396(19)
Se4 .0419(3) .0379(3) .0374(3) -.0110(2) .0014(2) .0057(2)
Cu .0425(4) .0274(4) .0280(3) -.0042(3) -.0022(3) .0070(2)
N1 .032(2) .027(2) .034(2) .0019(17) .0022(18) .0060(17)
N2 .047(3) .035(3) .037(2) -.004(2) .010(2) .0083(19)
C11 .033(3) .025(3) .024(2) .003(2) .001(2) .0009(18)
C12 .039(3) .041(3) .046(3) .008(2) -.002(3) .015(2)
C13 .067(4) .077(5) .043(4) .007(4) -.007(3) .008(3)
C14 .048(3) .034(3) .056(4) -.007(3) .007(3) .016(3)
C15 .071(5) .039(4) .115(7) -.003(3) .006(4) -.006(4)
C21 .040(3) .023(3) .035(3) .005(2) .013(2) .006(2)
C22 .068(4) .046(4) .057(4) -.016(3) .021(3) .020(3)
C23 .081(5) .034(4) .081(5) -.014(3) .007(4) .009(3)
C24 .060(4) .055(4) .041(3) .002(3) -.005(3) .022(3)
C25 .097(6) .087(6) .040(4) -.013(4) .017(4) -.002(3)

loop_
_atom_type_symbol
_atom_type_description
_atom_type_scat_dispersion_real
_atom_type_scat_dispersion_imag
_atom_type_scat_source
C C .0033 .0016 'International Tables Vol C Tables 4.2.6.8 and 6.1.1.4'
H H .0000 .0000 'International Tables Vol C Tables 4.2.6.8 and 6.1.1.4'
N N .0061 .0033 'International Tables Vol C Tables 4.2.6.8 and 6.1.1.4'
Cu Cu .3201 1.2651 'International Tables Vol C Tables 4.2.6.8 and 6.1.1.4'
Se Se -.0929 2.2259 'International Tables Vol C Tables 4.2.6.8 and 6.1.1.4'

loop_
_geom_angle_atom_site_label_1
_geom_angle_atom_site_label_2
_geom_angle_atom_site_label_3
_geom_angle_site_symmetry_3
_geom_angle
_geom_angle_publ_flag
C11 Se1 Cu . 85.45(14) yes
C11 Se2 Cu . 84.37(14) yes
C11 Se2 Cu 3_575 99.31(14) yes
Cu Se2 Cu 3_575 85.96(3) yes
C21 Se3 Cu . 84.43(15) yes
C21 Se4 Cu . 83.84(14) yes
Se1 Cu Se3 . 159.22(4) yes
Se1 Cu Se4 . 99.65(3) yes
Se3 Cu Se4 . 79.23(3) yes
Se1 Cu Se2 . 78.84(3) yes
Se3 Cu Se2 . 99.51(3) yes
Se4 Cu Se2 . 172.43(3) yes
Se1 Cu Se2 3_575 100.93(3) yes
Se3 Cu Se2 3_575 99.85(3) yes
Se4 Cu Se2 3_575 93.53(3) yes
Se2 Cu Se2 3_575 94.04(3) yes
C11 N1 C12 . 122.9(4) ?
C11 N1 C14 . 121.7(4) ?
C12 N1 C14 . 115.3(4) ?
C21 N2 C24 . 122.9(4) ?
C21 N2 C22 . 121.1(5) ?
C24 N2 C22 . 116.0(4) ?
N1 C11 Se1 . 123.7(4) ?
N1 C11 Se2 . 124.9(4) ?
Se1 C11 Se2 . 111.3(2) yes
N1 C12 C13 . 112.8(5) ?
N1 C14 C15 . 112.6(5) ?
N2 C21 Se4 . 124.0(4) ?
N2 C21 Se3 . 123.5(4) ?
Se4 C21 Se3 . 112.5(2) yes
N2 C22 C23 . 111.3(5) ?
N2 C24 C25 . 112.2(5) ?

loop_
_geom_bond_atom_site_label_1
_geom_bond_atom_site_label_2
_geom_bond_site_symmetry_2
_geom_bond_distance
_geom_bond_publ_flag
Se1 C11 . 1.866(5) yes
Se1 Cu . 2.4091(11) yes
Se2 C11 . 1.867(5) yes
Se2 Cu . 2.4455(8) yes
Se2 Cu 3_575 2.9095(10) yes
Se3 C21 . 1.865(5) yes
Se3 Cu . 2.4127(11) yes
Se4 C21 . 1.856(5) yes
Se4 Cu . 2.4397(8) yes
Cu Se2 3_575 2.9095(10) yes
N1 C11 . 1.311(6) ?
N1 C12 . 1.458(6) ?
N1 C14 . 1.472(6) ?
N2 C21 . 1.310(6) ?
N2 C24 . 1.470(7) ?
N2 C22 . 1.487(7) ?
C12 C13 . 1.474(8) ?
C14 C15 . 1.496(9) ?
C22 C23 . 1.498(9) ?
C24 C25 . 1.496(8) ?
